data_4031822
loop_
_publ_author_name
'Engelhart, Jens U.'
'Paulus, Fabian'
'Schaffroth, Manuel'
'Vasilenko, Vladislav'
'Tverskoy, Olena'
'Rominger, Frank'
'Bunz, Uwe H. F.'

_publ_section_title
;
 Halogenated Symmetrical Tetraazapentacenes: Synthesis, Structures, and
 Properties.
;
_journal_issue 3
_journal_name_full 'The Journal of organic chemistry'
_journal_page_first 1198
_journal_page_last 1205
_journal_paper_doi 10.1021/acs.joc.5b02731
_journal_volume 81
_journal_year 2016
_chemical_formula_sum 'C40 H46 Cl4 N4 Si2'
_chemical_formula_weight 780.79
_chemical_name_common '11 in manuscript'
_chemical_name_systematic
; 
 ? 
;
_space_group_crystal_system triclinic
_space_group_IT_number 2
_space_group_name_Hall '-P 1'
_space_group_name_H-M_alt 'P -1'
_symmetry_space_group_name_Hall '-P 1'
_symmetry_space_group_name_H-M 'P -1'
_atom_sites_solution_hydrogens geom
_audit_creation_method SHELXL-2014
_cell_angle_alpha 77.906(3)
_cell_angle_beta 85.320(3)
_cell_angle_gamma 87.277(4)
_cell_formula_units_Z 2
_cell_length_a 8.6568(10)
_cell_length_b 14.0971(17)
_cell_length_c 17.111(2)
_cell_measurement_reflns_used 4996
_cell_measurement_temperature 200(2)
_cell_measurement_theta_max 24.97
_cell_measurement_theta_min 2.44
_cell_volume 2034.0(4)
_computing_cell_refinement 'Bruker SAINT'
_computing_data_collection 'Bruker APEX2'
_computing_data_reduction 'Bruker SAINT'
_computing_molecular_graphics 'Bruker SHELXTL'
_computing_publication_material 'Bruker SHELXTL'
_computing_structure_refinement 'SHELXL-2014 (Sheldrick, 2014)'
_computing_structure_solution 'SHELXS-97 (Sheldrick 2008)'
_diffrn_ambient_temperature 200(2)
_diffrn_measured_fraction_theta_full 0.983
_diffrn_measured_fraction_theta_max 0.994
_diffrn_measurement_device_type 'Bruker APEX-II Quazar'
_diffrn_measurement_method '\f and \w scans'
_diffrn_radiation_type MoK\a
_diffrn_radiation_wavelength 0.71073
_diffrn_reflns_av_R_equivalents 0.0630
_diffrn_reflns_av_unetI/netI 0.0719
_diffrn_reflns_laue_measured_fraction_full 0.983
_diffrn_reflns_laue_measured_fraction_max 0.994
_diffrn_reflns_limit_h_max 10
_diffrn_reflns_limit_h_min -10
_diffrn_reflns_limit_k_max 16
_diffrn_reflns_limit_k_min -16
_diffrn_reflns_limit_l_max 20
_diffrn_reflns_limit_l_min -19
_diffrn_reflns_number 26094
_diffrn_reflns_point_group_measured_fraction_full 0.983
_diffrn_reflns_point_group_measured_fraction_max 0.994
_diffrn_reflns_theta_full 25.242
_diffrn_reflns_theta_max 25.147
_diffrn_reflns_theta_min 1.220
_diffrn_source 'ImuS microsource'
_exptl_absorpt_coefficient_mu 0.383
_exptl_absorpt_correction_T_max 0.9579
_exptl_absorpt_correction_T_min 0.8393
_exptl_absorpt_correction_type multi-scan
_exptl_absorpt_process_details
;
Sheldrick, G. M. (2008). <i>SADABS</i>. University of G\"ottingen, Germany.
;
_exptl_crystal_colour green
_exptl_crystal_density_diffrn 1.275
_exptl_crystal_description needle
_exptl_crystal_F_000 820
_exptl_crystal_size_max 0.490
_exptl_crystal_size_mid 0.040
_exptl_crystal_size_min 0.040
_refine_diff_density_max 0.404
_refine_diff_density_min -0.346
_refine_diff_density_rms 0.065
_refine_ls_extinction_method none
_refine_ls_goodness_of_fit_ref 1.047
_refine_ls_hydrogen_treatment constr
_refine_ls_matrix_type full
_refine_ls_number_parameters 451
_refine_ls_number_reflns 7243
_refine_ls_number_restraints 0
_refine_ls_restrained_S_all 1.047
_refine_ls_R_factor_all 0.0934
_refine_ls_R_factor_gt 0.0538
_refine_ls_shift/su_max 0.001
_refine_ls_shift/su_mean 0.000
_refine_ls_structure_factor_coef Fsqd
_refine_ls_weighting_details 'w=1/[\s^2^(Fo^2^)+(0.0541P)^2^+0.6388P] where P=(Fo^2^+2Fc^2^)/3'
_refine_ls_weighting_scheme calc
_refine_ls_wR_factor_gt 0.1145
_refine_ls_wR_factor_ref 0.1302
_reflns_Friedel_coverage 0.000
_reflns_number_gt 4884
_reflns_number_total 7243
_reflns_threshold_expression 'I > 2\s(I)'
_cod_data_source_file jo5b02731_si_001.cif
_cod_data_source_block je35
_cod_depositor_comments 'Adding full bibliography for 4031817--4031822.cif.'
_cod_database_code 4031822
_shelx_space_group_comment
; 
The symmetry employed for this shelxl refinement is uniquely defined 
by the following loop, which should always be used as a source of 
symmetry information in preference to the above space-group names. 
They are only intended as comments. 
;
_shelx_estimated_absorpt_t_min 0.834
_shelx_estimated_absorpt_t_max 0.985
_shelxl_version_number 2014-3

loop_
_space_group_symop_operation_xyz
'x, y, z'
'-x, -y, -z'

loop_
_atom_site_label
_atom_site_type_symbol
_atom_site_fract_x
_atom_site_fract_y
_atom_site_fract_z
_atom_site_U_iso_or_equiv
_atom_site_adp_type
_atom_site_occupancy
_atom_site_site_symmetry_order
_atom_site_calc_flag
_atom_site_refinement_flags_posn
_atom_site_refinement_flags_adp
Si1_1 Si 1.45196(10) 0.23928(6) 0.31779(5) 0.0260(2) Uani 1 1 d . .
Cl15_1 Cl 0.96415(9) 0.26335(6) 0.07477(5) 0.0329(2) Uani 1 1 d . .
Cl18_1 Cl 1.05438(10) 0.59236(6) -0.23284(5) 0.0371(2) Uani 1 1 d . .
C1_1 C 1.4501(3) 0.3676(2) 0.15099(18) 0.0230(7) Uani 1 1 d . .
C2_1 C 1.4393(4) 0.3164(2) 0.21684(19) 0.0256(8) Uani 1 1 d . .
C11_1 C 1.4733(3) 0.4321(2) 0.07501(17) 0.0187(7) Uani 1 1 d . .
C12_1 C 1.3625(3) 0.4462(2) 0.01722(17) 0.0182(7) Uani 1 1 d . .
N13_1 N 1.2335(3) 0.39270(17) 0.03301(14) 0.0195(6) Uani 1 1 d . .
C14_1 C 1.1302(3) 0.4086(2) -0.02233(18) 0.0205(7) Uani 1 1 d . .
C15_1 C 0.9922(4) 0.3534(2) -0.01094(19) 0.0251(7) Uani 1 1 d . .
C16_1 C 0.8845(4) 0.3715(2) -0.0654(2) 0.0293(8) Uani 1 1 d . .
H16_1 H 0.7949 0.3332 -0.0574 0.035 Uiso 1 1 calc R U
C17_1 C 0.9033(4) 0.4473(2) -0.1350(2) 0.0301(8) Uani 1 1 d . .
H17_1 H 0.8245 0.4602 -0.1717 0.036 Uiso 1 1 calc R U
C18_1 C 1.0307(4) 0.5005(2) -0.14935(18) 0.0253(7) Uani 1 1 d . .
C19_1 C 1.1518(3) 0.4824(2) -0.09479(18) 0.0208(7) Uani 1 1 d . .
N20_1 N 1.2808(3) 0.53212(17) -0.11211(14) 0.0204(6) Uani 1 1 d . .
C21_1 C 1.3887(3) 0.5153(2) -0.05720(17) 0.0182(7) Uani 1 1 d . .
C31_1 C 1.3245(4) 0.1327(2) 0.3254(2) 0.0331(9) Uani 1 1 d . .
H31_1 H 1.3807 0.0885 0.2931 0.040 Uiso 1 1 calc R U
C32_1 C 1.3029(6) 0.0743(3) 0.4117(3) 0.0833(18) Uani 1 1 d . .
H32A_1 H 1.4045 0.0580 0.4332 0.100 Uiso 1 1 calc R U
H32B_1 H 1.2410 0.1131 0.4448 0.100 Uiso 1 1 calc R U
H32C_1 H 1.2492 0.0145 0.4121 0.100 Uiso 1 1 calc R U
C33_1 C 1.1690(4) 0.1595(3) 0.2898(2) 0.0497(11) Uani 1 1 d . .
H33A_1 H 1.1860 0.1967 0.2348 0.060 Uiso 1 1 calc R U
H33B_1 H 1.1146 0.1002 0.2896 0.060 Uiso 1 1 calc R U
H33C_1 H 1.1064 0.1988 0.3222 0.060 Uiso 1 1 calc R U
C34_1 C 1.3934(4) 0.3177(2) 0.3925(2) 0.0364(9) Uani 1 1 d . .
H34_1 H 1.3979 0.2758 0.4472 0.044 Uiso 1 1 calc R U
C35_1 C 1.5063(5) 0.3997(3) 0.3861(3) 0.0589(12) Uani 1 1 d . .
H35A_1 H 1.6122 0.3724 0.3906 0.071 Uiso 1 1 calc R U
H35B_1 H 1.4998 0.4447 0.3343 0.071 Uiso 1 1 calc R U
H35C_1 H 1.4792 0.4347 0.4294 0.071 Uiso 1 1 calc R U
C36_1 C 1.2285(5) 0.3599(3) 0.3855(2) 0.0514(11) Uani 1 1 d . .
H36A_1 H 1.1565 0.3072 0.3896 0.062 Uiso 1 1 calc R U
H36B_1 H 1.2012 0.3948 0.4288 0.062 Uiso 1 1 calc R U
H36C_1 H 1.2218 0.4048 0.3337 0.062 Uiso 1 1 calc R U
C37_1 C 1.6629(4) 0.2013(3) 0.3224(2) 0.0382(9) Uani 1 1 d . .
H37_1 H 1.7221 0.2625 0.3088 0.046 Uiso 1 1 calc R U
C38_1 C 1.7081(5) 0.1483(3) 0.4055(2) 0.0580(12) Uani 1 1 d . .
H38A_1 H 1.6726 0.1871 0.4452 0.070 Uiso 1 1 calc R U
H38B_1 H 1.6596 0.0850 0.4196 0.070 Uiso 1 1 calc R U
H38C_1 H 1.8211 0.1390 0.4046 0.070 Uiso 1 1 calc R U
C39_1 C 1.7165(4) 0.1429(3) 0.2582(2) 0.0556(12) Uani 1 1 d . .
H39A_1 H 1.6862 0.1783 0.2058 0.067 Uiso 1 1 calc R U
H39B_1 H 1.8296 0.1336 0.2565 0.067 Uiso 1 1 calc R U
H39C_1 H 1.6680 0.0796 0.2715 0.067 Uiso 1 1 calc R U
Si1_2 Si 2.01099(11) 0.25844(6) -0.32080(5) 0.0272(2) Uani 1 1 d . .
Cl15_2 Cl 2.54699(10) 0.07304(6) -0.21050(5) 0.0399(2) Uani 1 1 d . .
Cl18_2 Cl 2.50460(10) -0.26784(6) 0.09081(5) 0.0376(2) Uani 1 1 d . .
C1_2 C 2.0040(4) 0.1333(2) -0.15200(19) 0.0268(8) Uani 1 1 d . .
C2_2 C 2.0053(4) 0.1831(2) -0.2187(2) 0.0319(8) Uani 1 1 d . .
C11_2 C 2.0029(3) 0.0691(2) -0.07566(18) 0.0201(7) Uani 1 1 d . .
C12_2 C 2.1343(3) 0.0091(2) -0.05305(18) 0.0211(7) Uani 1 1 d . .
N13_2 N 2.2653(3) 0.02114(18) -0.10254(15) 0.0242(6) Uani 1 1 d . .
C14_2 C 2.3871(3) -0.0353(2) -0.08073(19) 0.0231(7) Uani 1 1 d . .
C15_2 C 2.5322(4) -0.0223(2) -0.12824(19) 0.0274(8) Uani 1 1 d . .
C16_2 C 2.6561(4) -0.0817(3) -0.1080(2) 0.0354(9) Uani 1 1 d . .
H16_2 H 2.7515 -0.0712 -0.1397 0.043 Uiso 1 1 calc R U
C17_2 C 2.6459(4) -0.1588(3) -0.0408(2) 0.0365(9) Uani 1 1 d . .
H17_2 H 2.7336 -0.2009 -0.0289 0.044 Uiso 1 1 calc R U
C18_2 C 2.5134(4) -0.1738(2) 0.00725(19) 0.0262(8) Uani 1 1 d . .
C19_2 C 2.3792(3) -0.1112(2) -0.00900(18) 0.0223(7) Uani 1 1 d . .
N20_2 N 2.2529(3) -0.12337(18) 0.04055(15) 0.0230(6) Uani 1 1 d . .
C21_2 C 2.1309(3) -0.0619(2) 0.02105(18) 0.0207(7) Uani 1 1 d . .
C31_2 C 2.1191(4) 0.1863(2) -0.3902(2) 0.0384(9) Uani 1 1 d . .
H31_2 H 2.1244 0.2282 -0.4452 0.046 Uiso 1 1 calc R U
C32_2 C 2.0299(6) 0.0958(3) -0.3932(3) 0.0661(13) Uani 1 1 d . .
H32A_2 H 1.9236 0.1151 -0.4070 0.079 Uiso 1 1 calc R U
H32B_2 H 2.0816 0.0631 -0.4338 0.079 Uiso 1 1 calc R U
H32C_2 H 2.0274 0.0515 -0.3407 0.079 Uiso 1 1 calc R U
C33_2 C 2.2842(5) 0.1588(3) -0.3689(2) 0.0583(12) Uani 1 1 d . .
H33A_2 H 2.3392 0.2174 -0.3673 0.070 Uiso 1 1 calc R U
H33B_2 H 2.2830 0.1147 -0.3163 0.070 Uiso 1 1 calc R U
H33C_2 H 2.3371 0.1264 -0.4094 0.070 Uiso 1 1 calc R U
C34_2 C 2.1079(4) 0.3738(2) -0.31720(19) 0.0311(8) Uani 1 1 d . .
H34_2 H 2.0275 0.4156 -0.2943 0.037 Uiso 1 1 calc R U
C35_2 C 2.1615(5) 0.4311(3) -0.4008(2) 0.0645(13) Uani 1 1 d . .
H35A_2 H 2.0748 0.4401 -0.4353 0.077 Uiso 1 1 calc R U
H35B_2 H 2.1971 0.4946 -0.3964 0.077 Uiso 1 1 calc R U
H35C_2 H 2.2467 0.3951 -0.4240 0.077 Uiso 1 1 calc R U
C36_2 C 2.2410(4) 0.3583(3) -0.2616(2) 0.0448(10) Uani 1 1 d . .
H36A_2 H 2.2044 0.3217 -0.2087 0.054 Uiso 1 1 calc R U
H36B_2 H 2.3266 0.3220 -0.2841 0.054 Uiso 1 1 calc R U
H36C_2 H 2.2770 0.4215 -0.2565 0.054 Uiso 1 1 calc R U
C37_2 C 1.8029(4) 0.2799(3) -0.3458(2) 0.0373(9) Uani 1 1 d . .
H37_2 H 1.7571 0.2145 -0.3383 0.045 Uiso 1 1 calc R U
C38_2 C 1.7807(5) 0.3317(3) -0.4328(2) 0.0657(14) Uani 1 1 d . .
H38A_2 H 1.8412 0.2968 -0.4695 0.079 Uiso 1 1 calc R U
H38B_2 H 1.6707 0.3328 -0.4427 0.079 Uiso 1 1 calc R U
H38C_2 H 1.8161 0.3983 -0.4416 0.079 Uiso 1 1 calc R U
C39_2 C 1.7093(4) 0.3335(3) -0.2880(2) 0.0553(12) Uani 1 1 d . .
H39A_2 H 1.7240 0.3001 -0.2328 0.066 Uiso 1 1 calc R U
H39B_2 H 1.7445 0.4001 -0.2966 0.066 Uiso 1 1 calc R U
H39C_2 H 1.5991 0.3346 -0.2977 0.066 Uiso 1 1 calc R U

loop_
_atom_site_aniso_label
_atom_site_aniso_U_11
_atom_site_aniso_U_22
_atom_site_aniso_U_33
_atom_site_aniso_U_23
_atom_site_aniso_U_13
_atom_site_aniso_U_12
Si1_1 0.0313(5) 0.0255(5) 0.0174(5) 0.0068(4) -0.0059(4) -0.0074(4)
Cl15_1 0.0291(5) 0.0336(5) 0.0334(5) -0.0005(4) 0.0016(4) -0.0108(4)
Cl18_1 0.0410(5) 0.0377(5) 0.0306(5) 0.0037(4) -0.0184(4) -0.0035(4)
C1_1 0.0220(17) 0.0243(17) 0.0221(19) -0.0012(15) -0.0065(14) -0.0025(14)
C2_1 0.0254(18) 0.0280(18) 0.0210(19) 0.0017(15) -0.0036(15) -0.0049(14)
C11_1 0.0209(16) 0.0182(15) 0.0165(16) -0.0022(13) -0.0017(13) -0.0004(13)
C12_1 0.0185(16) 0.0202(16) 0.0147(16) -0.0014(13) -0.0013(13) 0.0025(13)
N13_1 0.0195(13) 0.0206(13) 0.0182(14) -0.0039(11) 0.0003(11) -0.0015(11)
C14_1 0.0201(16) 0.0225(16) 0.0191(17) -0.0055(14) 0.0000(14) 0.0017(13)
C15_1 0.0242(17) 0.0285(18) 0.0236(18) -0.0079(15) 0.0006(15) -0.0040(14)
C16_1 0.0223(17) 0.0334(19) 0.033(2) -0.0090(16) -0.0003(16) -0.0065(15)
C17_1 0.0239(18) 0.040(2) 0.030(2) -0.0125(17) -0.0100(16) 0.0005(16)
C18_1 0.0257(18) 0.0298(18) 0.0211(18) -0.0061(15) -0.0056(15) 0.0014(15)
C19_1 0.0218(17) 0.0225(16) 0.0194(17) -0.0069(14) -0.0034(14) 0.0023(13)
N20_1 0.0202(14) 0.0223(14) 0.0193(14) -0.0040(11) -0.0049(11) -0.0007(11)
C21_1 0.0207(16) 0.0183(16) 0.0161(17) -0.0041(13) -0.0031(13) 0.0009(13)
C31_1 0.041(2) 0.0272(19) 0.028(2) 0.0029(15) -0.0057(17) -0.0091(16)
C32_1 0.110(4) 0.077(3) 0.053(3) 0.031(3) -0.025(3) -0.066(3)
C33_1 0.040(2) 0.049(2) 0.060(3) -0.009(2) -0.007(2) -0.0160(19)
C34_1 0.054(2) 0.033(2) 0.0208(19) 0.0018(16) -0.0145(17) -0.0018(18)
C35_1 0.074(3) 0.045(2) 0.063(3) -0.014(2) -0.025(2) -0.010(2)
C36_1 0.059(3) 0.058(3) 0.039(2) -0.018(2) -0.004(2) 0.006(2)
C37_1 0.040(2) 0.038(2) 0.033(2) 0.0040(18) -0.0104(18) -0.0068(17)
C38_1 0.054(3) 0.067(3) 0.047(3) 0.004(2) -0.019(2) 0.012(2)
C39_1 0.032(2) 0.076(3) 0.052(3) 0.001(2) -0.002(2) 0.004(2)
Si1_2 0.0344(5) 0.0248(5) 0.0184(5) 0.0055(4) -0.0024(4) -0.0048(4)
Cl15_2 0.0368(5) 0.0370(5) 0.0404(6) -0.0002(4) 0.0130(4) -0.0059(4)
Cl18_2 0.0355(5) 0.0396(5) 0.0343(5) -0.0013(4) -0.0058(4) 0.0128(4)
C1_2 0.0233(18) 0.0278(18) 0.026(2) -0.0013(16) 0.0027(15) 0.0004(14)
C2_2 0.0293(19) 0.035(2) 0.026(2) 0.0028(17) 0.0008(16) 0.0018(16)
C11_2 0.0238(17) 0.0201(16) 0.0145(16) 0.0007(13) -0.0023(14) -0.0003(13)
C12_2 0.0225(17) 0.0223(16) 0.0177(17) -0.0025(14) -0.0003(14) -0.0012(14)
N13_2 0.0210(14) 0.0287(15) 0.0221(15) -0.0042(12) 0.0013(12) -0.0020(12)
C14_2 0.0219(17) 0.0238(17) 0.0268(19) -0.0128(15) 0.0012(15) -0.0031(14)
C15_2 0.0266(18) 0.0273(18) 0.028(2) -0.0078(15) 0.0050(15) -0.0052(15)
C16_2 0.0222(18) 0.043(2) 0.043(2) -0.0152(19) 0.0072(17) -0.0025(16)
C17_2 0.0261(19) 0.038(2) 0.047(2) -0.0139(19) -0.0046(18) 0.0064(16)
C18_2 0.0277(18) 0.0262(18) 0.0265(19) -0.0097(15) -0.0042(16) 0.0036(15)
C19_2 0.0200(17) 0.0262(17) 0.0222(18) -0.0084(14) -0.0013(14) -0.0005(14)
N20_2 0.0211(14) 0.0269(14) 0.0209(15) -0.0046(12) -0.0041(12) 0.0020(12)
C21_2 0.0205(17) 0.0225(16) 0.0185(17) -0.0022(13) -0.0038(14) -0.0007(13)
C31_2 0.056(2) 0.029(2) 0.027(2) 0.0002(16) -0.0017(18) -0.0061(18)
C32_2 0.096(4) 0.033(2) 0.069(3) -0.014(2) 0.010(3) -0.011(2)
C33_2 0.061(3) 0.066(3) 0.050(3) -0.020(2) 0.002(2) 0.016(2)
C34_2 0.037(2) 0.0336(19) 0.0218(19) -0.0020(16) -0.0036(16) -0.0039(16)
C35_2 0.094(4) 0.056(3) 0.041(3) 0.005(2) -0.007(2) -0.043(3)
C36_2 0.035(2) 0.052(2) 0.051(3) -0.019(2) -0.0054(19) -0.0011(19)
C37_2 0.037(2) 0.038(2) 0.035(2) 0.0008(18) -0.0069(18) -0.0073(17)
C38_2 0.069(3) 0.081(3) 0.044(3) 0.002(2) -0.029(2) 0.004(3)
C39_2 0.030(2) 0.073(3) 0.059(3) -0.002(2) -0.011(2) 0.005(2)

loop_
_atom_type_symbol
_atom_type_description
_atom_type_scat_dispersion_real
_atom_type_scat_dispersion_imag
_atom_type_scat_source
C C 0.0033 0.0016 'International Tables Vol C Tables 4.2.6.8 and 6.1.1.4'
H H 0.0000 0.0000 'International Tables Vol C Tables 4.2.6.8 and 6.1.1.4'
N N 0.0061 0.0033 'International Tables Vol C Tables 4.2.6.8 and 6.1.1.4'
Si Si 0.0817 0.0704 'International Tables Vol C Tables 4.2.6.8 and 6.1.1.4'
Cl Cl 0.1484 0.1585 'International Tables Vol C Tables 4.2.6.8 and 6.1.1.4'

loop_
_geom_angle_atom_site_label_1
_geom_angle_atom_site_label_2
_geom_angle_atom_site_label_3
_geom_angle
_geom_angle_site_symmetry_1
_geom_angle_site_symmetry_3
C2_1 Si1_1 C37_1 104.44(15) . .
C2_1 Si1_1 C31_1 107.73(14) . .
C37_1 Si1_1 C31_1 112.04(16) . .
C2_1 Si1_1 C34_1 107.24(15) . .
C37_1 Si1_1 C34_1 110.60(16) . .
C31_1 Si1_1 C34_1 114.15(16) . .
C2_1 C1_1 C11_1 175.3(3) . .
C1_1 C2_1 Si1_1 172.1(3) . .
C12_1 C11_1 C21_1 118.7(3) . 2_865
C12_1 C11_1 C1_1 122.3(3) . .
C21_1 C11_1 C1_1 118.9(3) 2_865 .
N13_1 C12_1 C11_1 118.6(3) . .
N13_1 C12_1 C21_1 121.3(3) . .
C11_1 C12_1 C21_1 120.1(3) . .
C14_1 N13_1 C12_1 117.1(2) . .
N13_1 C14_1 C15_1 120.5(3) . .
N13_1 C14_1 C19_1 121.6(3) . .
C15_1 C14_1 C19_1 117.9(3) . .
C16_1 C15_1 C14_1 120.8(3) . .
C16_1 C15_1 Cl15_1 120.2(2) . .
C14_1 C15_1 Cl15_1 119.0(2) . .
C15_1 C16_1 C17_1 120.9(3) . .
C15_1 C16_1 H16_1 119.5 . .
C17_1 C16_1 H16_1 119.5 . .
C18_1 C17_1 C16_1 120.9(3) . .
C18_1 C17_1 H17_1 119.5 . .
C16_1 C17_1 H17_1 119.5 . .
C17_1 C18_1 C19_1 120.6(3) . .
C17_1 C18_1 Cl18_1 121.3(2) . .
C19_1 C18_1 Cl18_1 118.1(2) . .
N20_1 C19_1 C18_1 119.8(3) . .
N20_1 C19_1 C14_1 121.5(3) . .
C18_1 C19_1 C14_1 118.7(3) . .
C19_1 N20_1 C21_1 117.6(2) . .
N20_1 C21_1 C11_1 118.1(3) . 2_865
N20_1 C21_1 C12_1 120.8(3) . .
C11_1 C21_1 C12_1 121.1(3) 2_865 .
C33_1 C31_1 C32_1 111.1(3) . .
C33_1 C31_1 Si1_1 113.8(2) . .
C32_1 C31_1 Si1_1 111.8(2) . .
C33_1 C31_1 H31_1 106.6 . .
C32_1 C31_1 H31_1 106.6 . .
Si1_1 C31_1 H31_1 106.6 . .
C31_1 C32_1 H32A_1 109.5 . .
C31_1 C32_1 H32B_1 109.5 . .
H32A_1 C32_1 H32B_1 109.5 . .
C31_1 C32_1 H32C_1 109.5 . .
H32A_1 C32_1 H32C_1 109.5 . .
H32B_1 C32_1 H32C_1 109.5 . .
C31_1 C33_1 H33A_1 109.5 . .
C31_1 C33_1 H33B_1 109.5 . .
H33A_1 C33_1 H33B_1 109.5 . .
C31_1 C33_1 H33C_1 109.5 . .
H33A_1 C33_1 H33C_1 109.5 . .
H33B_1 C33_1 H33C_1 109.5 . .
C36_1 C34_1 C35_1 109.7(3) . .
C36_1 C34_1 Si1_1 113.1(2) . .
C35_1 C34_1 Si1_1 111.6(3) . .
C36_1 C34_1 H34_1 107.4 . .
C35_1 C34_1 H34_1 107.4 . .
Si1_1 C34_1 H34_1 107.4 . .
C34_1 C35_1 H35A_1 109.5 . .
C34_1 C35_1 H35B_1 109.5 . .
H35A_1 C35_1 H35B_1 109.5 . .
C34_1 C35_1 H35C_1 109.5 . .
H35A_1 C35_1 H35C_1 109.5 . .
H35B_1 C35_1 H35C_1 109.5 . .
C34_1 C36_1 H36A_1 109.5 . .
C34_1 C36_1 H36B_1 109.5 . .
H36A_1 C36_1 H36B_1 109.5 . .
C34_1 C36_1 H36C_1 109.5 . .
H36A_1 C36_1 H36C_1 109.5 . .
H36B_1 C36_1 H36C_1 109.5 . .
C38_1 C37_1 C39_1 111.1(3) . .
C38_1 C37_1 Si1_1 114.5(3) . .
C39_1 C37_1 Si1_1 111.7(2) . .
C38_1 C37_1 H37_1 106.3 . .
C39_1 C37_1 H37_1 106.3 . .
Si1_1 C37_1 H37_1 106.3 . .
C37_1 C38_1 H38A_1 109.5 . .
C37_1 C38_1 H38B_1 109.5 . .
H38A_1 C38_1 H38B_1 109.5 . .
C37_1 C38_1 H38C_1 109.5 . .
H38A_1 C38_1 H38C_1 109.5 . .
H38B_1 C38_1 H38C_1 109.5 . .
C37_1 C39_1 H39A_1 109.5 . .
C37_1 C39_1 H39B_1 109.5 . .
H39A_1 C39_1 H39B_1 109.5 . .
C37_1 C39_1 H39C_1 109.5 . .
H39A_1 C39_1 H39C_1 109.5 . .
H39B_1 C39_1 H39C_1 109.5 . .
C2_2 Si1_2 C34_2 106.88(15) . .
C2_2 Si1_2 C37_2 105.73(15) . .
C34_2 Si1_2 C37_2 112.49(16) . .
C2_2 Si1_2 C31_2 107.68(15) . .
C34_2 Si1_2 C31_2 113.34(16) . .
C37_2 Si1_2 C31_2 110.26(17) . .
C2_2 C1_2 C11_2 176.2(4) . .
C1_2 C2_2 Si1_2 179.0(3) . .
C12_2 C11_2 C21_2 118.3(3) . 2_955
C12_2 C11_2 C1_2 120.6(3) . .
C21_2 C11_2 C1_2 121.1(3) 2_955 .
N13_2 C12_2 C11_2 118.2(3) . .
N13_2 C12_2 C21_2 120.5(3) . .
C11_2 C12_2 C21_2 121.3(3) . .
C14_2 N13_2 C12_2 117.5(3) . .
N13_2 C14_2 C15_2 120.2(3) . .
N13_2 C14_2 C19_2 121.5(3) . .
C15_2 C14_2 C19_2 118.2(3) . .
C16_2 C15_2 C14_2 120.7(3) . .
C16_2 C15_2 Cl15_2 120.5(3) . .
C14_2 C15_2 Cl15_2 118.8(2) . .
C15_2 C16_2 C17_2 121.0(3) . .
C15_2 C16_2 H16_2 119.5 . .
C17_2 C16_2 H16_2 119.5 . .
C18_2 C17_2 C16_2 121.1(3) . .
C18_2 C17_2 H17_2 119.4 . .
C16_2 C17_2 H17_2 119.4 . .
C17_2 C18_2 C19_2 120.8(3) . .
C17_2 C18_2 Cl18_2 120.3(3) . .
C19_2 C18_2 Cl18_2 118.9(2) . .
N20_2 C19_2 C18_2 120.3(3) . .
N20_2 C19_2 C14_2 121.7(3) . .
C18_2 C19_2 C14_2 118.0(3) . .
C19_2 N20_2 C21_2 116.9(3) . .
N20_2 C21_2 C11_2 118.2(3) . 2_955
N20_2 C21_2 C12_2 121.5(3) . .
C11_2 C21_2 C12_2 120.2(3) 2_955 .
C33_2 C31_2 C32_2 110.7(3) . .
C33_2 C31_2 Si1_2 113.2(3) . .
C32_2 C31_2 Si1_2 110.6(3) . .
C33_2 C31_2 H31_2 107.4 . .
C32_2 C31_2 H31_2 107.4 . .
Si1_2 C31_2 H31_2 107.4 . .
C31_2 C32_2 H32A_2 109.5 . .
C31_2 C32_2 H32B_2 109.5 . .
H32A_2 C32_2 H32B_2 109.5 . .
C31_2 C32_2 H32C_2 109.5 . .
H32A_2 C32_2 H32C_2 109.5 . .
H32B_2 C32_2 H32C_2 109.5 . .
C31_2 C33_2 H33A_2 109.5 . .
C31_2 C33_2 H33B_2 109.5 . .
H33A_2 C33_2 H33B_2 109.5 . .
C31_2 C33_2 H33C_2 109.5 . .
H33A_2 C33_2 H33C_2 109.5 . .
H33B_2 C33_2 H33C_2 109.5 . .
C36_2 C34_2 C35_2 110.8(3) . .
C36_2 C34_2 Si1_2 113.4(2) . .
C35_2 C34_2 Si1_2 112.6(2) . .
C36_2 C34_2 H34_2 106.5 . .
C35_2 C34_2 H34_2 106.5 . .
Si1_2 C34_2 H34_2 106.5 . .
C34_2 C35_2 H35A_2 109.5 . .
C34_2 C35_2 H35B_2 109.5 . .
H35A_2 C35_2 H35B_2 109.5 . .
C34_2 C35_2 H35C_2 109.5 . .
H35A_2 C35_2 H35C_2 109.5 . .
H35B_2 C35_2 H35C_2 109.5 . .
C34_2 C36_2 H36A_2 109.5 . .
C34_2 C36_2 H36B_2 109.5 . .
H36A_2 C36_2 H36B_2 109.5 . .
C34_2 C36_2 H36C_2 109.5 . .
H36A_2 C36_2 H36C_2 109.5 . .
H36B_2 C36_2 H36C_2 109.5 . .
C39_2 C37_2 C38_2 110.0(3) . .
C39_2 C37_2 Si1_2 111.8(2) . .
C38_2 C37_2 Si1_2 114.6(3) . .
C39_2 C37_2 H37_2 106.6 . .
C38_2 C37_2 H37_2 106.6 . .
Si1_2 C37_2 H37_2 106.6 . .
C37_2 C38_2 H38A_2 109.5 . .
C37_2 C38_2 H38B_2 109.5 . .
H38A_2 C38_2 H38B_2 109.5 . .
C37_2 C38_2 H38C_2 109.5 . .
H38A_2 C38_2 H38C_2 109.5 . .
H38B_2 C38_2 H38C_2 109.5 . .
C37_2 C39_2 H39A_2 109.5 . .
C37_2 C39_2 H39B_2 109.5 . .
H39A_2 C39_2 H39B_2 109.5 . .
C37_2 C39_2 H39C_2 109.5 . .
H39A_2 C39_2 H39C_2 109.5 . .
H39B_2 C39_2 H39C_2 109.5 . .

loop_
_geom_bond_atom_site_label_1
_geom_bond_atom_site_label_2
_geom_bond_distance
_geom_bond_site_symmetry_2
Si1_1 C2_1 1.847(3) .
Si1_1 C37_1 1.881(4) .
Si1_1 C31_1 1.883(3) .
Si1_1 C34_1 1.883(4) .
Cl15_1 C15_1 1.735(3) .
Cl18_1 C18_1 1.721(3) .
C1_1 C2_1 1.203(4) .
C1_1 C11_1 1.427(4) .
C11_1 C12_1 1.411(4) .
C11_1 C21_1 1.414(4) 2_865
C12_1 N13_1 1.354(4) .
C12_1 C21_1 1.441(4) .
N13_1 C14_1 1.333(4) .
C14_1 C15_1 1.435(4) .
C14_1 C19_1 1.447(4) .
C15_1 C16_1 1.350(4) .
C16_1 C17_1 1.428(4) .
C16_1 H16_1 0.9500 .
C17_1 C18_1 1.341(4) .
C17_1 H17_1 0.9500 .
C18_1 C19_1 1.438(4) .
C19_1 N20_1 1.327(4) .
N20_1 C21_1 1.356(3) .
C21_1 C11_1 1.414(4) 2_865
C31_1 C33_1 1.521(5) .
C31_1 C32_1 1.534(5) .
C31_1 H31_1 1.0000 .
C32_1 H32A_1 0.9800 .
C32_1 H32B_1 0.9800 .
C32_1 H32C_1 0.9800 .
C33_1 H33A_1 0.9800 .
C33_1 H33B_1 0.9800 .
C33_1 H33C_1 0.9800 .
C34_1 C36_1 1.524(5) .
C34_1 C35_1 1.530(5) .
C34_1 H34_1 1.0000 .
C35_1 H35A_1 0.9800 .
C35_1 H35B_1 0.9800 .
C35_1 H35C_1 0.9800 .
C36_1 H36A_1 0.9800 .
C36_1 H36B_1 0.9800 .
C36_1 H36C_1 0.9800 .
C37_1 C38_1 1.533(5) .
C37_1 C39_1 1.535(5) .
C37_1 H37_1 1.0000 .
C38_1 H38A_1 0.9800 .
C38_1 H38B_1 0.9800 .
C38_1 H38C_1 0.9800 .
C39_1 H39A_1 0.9800 .
C39_1 H39B_1 0.9800 .
C39_1 H39C_1 0.9800 .
Si1_2 C2_2 1.843(3) .
Si1_2 C34_2 1.879(3) .
Si1_2 C37_2 1.881(3) .
Si1_2 C31_2 1.885(4) .
Cl15_2 C15_2 1.731(3) .
Cl18_2 C18_2 1.733(3) .
C1_2 C2_2 1.208(4) .
C1_2 C11_2 1.424(4) .
C11_2 C12_2 1.415(4) .
C11_2 C21_2 1.421(4) 2_955
C12_2 N13_2 1.354(4) .
C12_2 C21_2 1.441(4) .
N13_2 C14_2 1.320(4) .
C14_2 C15_2 1.437(4) .
C14_2 C19_2 1.449(4) .
C15_2 C16_2 1.351(4) .
C16_2 C17_2 1.408(5) .
C16_2 H16_2 0.9500 .
C17_2 C18_2 1.354(4) .
C17_2 H17_2 0.9500 .
C18_2 C19_2 1.434(4) .
C19_2 N20_2 1.323(4) .
N20_2 C21_2 1.351(4) .
C21_2 C11_2 1.421(4) 2_955
C31_2 C33_2 1.516(5) .
C31_2 C32_2 1.535(5) .
C31_2 H31_2 1.0000 .
C32_2 H32A_2 0.9800 .
C32_2 H32B_2 0.9800 .
C32_2 H32C_2 0.9800 .
C33_2 H33A_2 0.9800 .
C33_2 H33B_2 0.9800 .
C33_2 H33C_2 0.9800 .
C34_2 C36_2 1.532(5) .
C34_2 C35_2 1.535(5) .
C34_2 H34_2 1.0000 .
C35_2 H35A_2 0.9800 .
C35_2 H35B_2 0.9800 .
C35_2 H35C_2 0.9800 .
C36_2 H36A_2 0.9800 .
C36_2 H36B_2 0.9800 .
C36_2 H36C_2 0.9800 .
C37_2 C39_2 1.526(5) .
C37_2 C38_2 1.537(5) .
C37_2 H37_2 1.0000 .
C38_2 H38A_2 0.9800 .
C38_2 H38B_2 0.9800 .
C38_2 H38C_2 0.9800 .
C39_2 H39A_2 0.9800 .
C39_2 H39B_2 0.9800 .
C39_2 H39C_2 0.9800 .

loop_
_geom_torsion_atom_site_label_1
_geom_torsion_atom_site_label_2
_geom_torsion_atom_site_label_3
_geom_torsion_atom_site_label_4
_geom_torsion
_geom_torsion_site_symmetry_1
_geom_torsion_site_symmetry_4
C21_1 C11_1 C12_1 N13_1 177.2(3) 2_865 .
C1_1 C11_1 C12_1 N13_1 -3.5(4) . .
C21_1 C11_1 C12_1 C21_1 -2.0(5) 2_865 .
C1_1 C11_1 C12_1 C21_1 177.3(3) . .
C11_1 C12_1 N13_1 C14_1 179.1(3) . .
C21_1 C12_1 N13_1 C14_1 -1.7(4) . .
C12_1 N13_1 C14_1 C15_1 178.5(3) . .
C12_1 N13_1 C14_1 C19_1 -2.3(4) . .
N13_1 C14_1 C15_1 C16_1 177.7(3) . .
C19_1 C14_1 C15_1 C16_1 -1.5(5) . .
N13_1 C14_1 C15_1 Cl15_1 -1.6(4) . .
C19_1 C14_1 C15_1 Cl15_1 179.2(2) . .
C14_1 C15_1 C16_1 C17_1 -1.3(5) . .
Cl15_1 C15_1 C16_1 C17_1 178.0(2) . .
C15_1 C16_1 C17_1 C18_1 2.1(5) . .
C16_1 C17_1 C18_1 C19_1 0.0(5) . .
C16_1 C17_1 C18_1 Cl18_1 -179.8(2) . .
C17_1 C18_1 C19_1 N20_1 176.3(3) . .
Cl18_1 C18_1 C19_1 N20_1 -3.9(4) . .
C17_1 C18_1 C19_1 C14_1 -2.8(5) . .
Cl18_1 C18_1 C19_1 C14_1 177.0(2) . .
N13_1 C14_1 C19_1 N20_1 5.3(5) . .
C15_1 C14_1 C19_1 N20_1 -175.6(3) . .
N13_1 C14_1 C19_1 C18_1 -175.6(3) . .
C15_1 C14_1 C19_1 C18_1 3.5(4) . .
C18_1 C19_1 N20_1 C21_1 177.3(3) . .
C14_1 C19_1 N20_1 C21_1 -3.7(4) . .
C19_1 N20_1 C21_1 C11_1 180.0(3) . 2_865
C19_1 N20_1 C21_1 C12_1 -0.3(4) . .
N13_1 C12_1 C21_1 N20_1 3.2(4) . .
C11_1 C12_1 C21_1 N20_1 -177.6(3) . .
N13_1 C12_1 C21_1 C11_1 -177.2(3) . 2_865
C11_1 C12_1 C21_1 C11_1 2.1(5) . 2_865
C2_1 Si1_1 C31_1 C33_1 -42.5(3) . .
C37_1 Si1_1 C31_1 C33_1 -156.9(3) . .
C34_1 Si1_1 C31_1 C33_1 76.4(3) . .
C2_1 Si1_1 C31_1 C32_1 -169.4(3) . .
C37_1 Si1_1 C31_1 C32_1 76.3(3) . .
C34_1 Si1_1 C31_1 C32_1 -50.4(3) . .
C2_1 Si1_1 C34_1 C36_1 60.5(3) . .
C37_1 Si1_1 C34_1 C36_1 173.8(3) . .
C31_1 Si1_1 C34_1 C36_1 -58.8(3) . .
C2_1 Si1_1 C34_1 C35_1 -63.8(3) . .
C37_1 Si1_1 C34_1 C35_1 49.5(3) . .
C31_1 Si1_1 C34_1 C35_1 177.0(2) . .
C2_1 Si1_1 C37_1 C38_1 171.4(3) . .
C31_1 Si1_1 C37_1 C38_1 -72.2(3) . .
C34_1 Si1_1 C37_1 C38_1 56.4(3) . .
C2_1 Si1_1 C37_1 C39_1 -61.1(3) . .
C31_1 Si1_1 C37_1 C39_1 55.2(3) . .
C34_1 Si1_1 C37_1 C39_1 -176.2(2) . .
C21_2 C11_2 C12_2 N13_2 -175.2(3) 2_955 .
C1_2 C11_2 C12_2 N13_2 6.1(4) . .
C21_2 C11_2 C12_2 C21_2 3.9(5) 2_955 .
C1_2 C11_2 C12_2 C21_2 -174.8(3) . .
C11_2 C12_2 N13_2 C14_2 180.0(3) . .
C21_2 C12_2 N13_2 C14_2 0.9(4) . .
C12_2 N13_2 C14_2 C15_2 -176.3(3) . .
C12_2 N13_2 C14_2 C19_2 3.6(4) . .
N13_2 C14_2 C15_2 C16_2 -177.7(3) . .
C19_2 C14_2 C15_2 C16_2 2.4(5) . .
N13_2 C14_2 C15_2 Cl15_2 4.0(4) . .
C19_2 C14_2 C15_2 Cl15_2 -175.9(2) . .
C14_2 C15_2 C16_2 C17_2 1.1(5) . .
Cl15_2 C15_2 C16_2 C17_2 179.3(3) . .
C15_2 C16_2 C17_2 C18_2 -2.2(5) . .
C16_2 C17_2 C18_2 C19_2 -0.2(5) . .
C16_2 C17_2 C18_2 Cl18_2 -178.8(3) . .
C17_2 C18_2 C19_2 N20_2 -176.5(3) . .
Cl18_2 C18_2 C19_2 N20_2 2.2(4) . .
C17_2 C18_2 C19_2 C14_2 3.6(5) . .
Cl18_2 C18_2 C19_2 C14_2 -177.8(2) . .
N13_2 C14_2 C19_2 N20_2 -4.5(5) . .
C15_2 C14_2 C19_2 N20_2 175.4(3) . .
N13_2 C14_2 C19_2 C18_2 175.5(3) . .
C15_2 C14_2 C19_2 C18_2 -4.6(4) . .
C18_2 C19_2 N20_2 C21_2 -179.6(3) . .
C14_2 C19_2 N20_2 C21_2 0.3(4) . .
C19_2 N20_2 C21_2 C11_2 -176.0(3) . 2_955
C19_2 N20_2 C21_2 C12_2 4.2(4) . .
N13_2 C12_2 C21_2 N20_2 -5.1(4) . .
C11_2 C12_2 C21_2 N20_2 175.9(3) . .
N13_2 C12_2 C21_2 C11_2 175.1(3) . 2_955
C11_2 C12_2 C21_2 C11_2 -3.9(5) . 2_955
C2_2 Si1_2 C31_2 C33_2 -60.1(3) . .
C34_2 Si1_2 C31_2 C33_2 57.9(3) . .
C37_2 Si1_2 C31_2 C33_2 -175.0(3) . .
C2_2 Si1_2 C31_2 C32_2 64.7(3) . .
C34_2 Si1_2 C31_2 C32_2 -177.3(3) . .
C37_2 Si1_2 C31_2 C32_2 -50.2(3) . .
C2_2 Si1_2 C34_2 C36_2 37.3(3) . .
C37_2 Si1_2 C34_2 C36_2 152.9(3) . .
C31_2 Si1_2 C34_2 C36_2 -81.2(3) . .
C2_2 Si1_2 C34_2 C35_2 164.1(3) . .
C37_2 Si1_2 C34_2 C35_2 -80.3(3) . .
C31_2 Si1_2 C34_2 C35_2 45.6(3) . .
C2_2 Si1_2 C37_2 C39_2 60.8(3) . .
C34_2 Si1_2 C37_2 C39_2 -55.5(3) . .
C31_2 Si1_2 C37_2 C39_2 176.9(2) . .
C2_2 Si1_2 C37_2 C38_2 -173.1(3) . .
C34_2 Si1_2 C37_2 C38_2 70.6(3) . .
C31_2 Si1_2 C37_2 C38_2 -57.0(3) . .
